data_7157864
loop_
_publ_author_name
'Gao, Weiwei'
'Wang, Xiaodong'
'Yao, Linbin'
'Tang, Bencan'
'Mu, Guohao'
'Shi, Tao'
'Wang, Zhen'

_publ_section_title
;
 Synthesis of an isomer of lycoplanine A <i>via</i> cascade cyclization to
 construct the spiro-N,O-acetal moiety.
;
_journal_issue 8
_journal_name_full 'Organic &amp; biomolecular chemistry'
_journal_page_first 1748
_journal_page_last 1751
_journal_paper_doi 10.1039/d0ob02399j
_journal_volume 19
_journal_year 2021
_chemical_formula_sum 'C16 H21 N O3'
_chemical_formula_weight 275.34
_space_group_crystal_system monoclinic
_space_group_IT_number 14
_space_group_name_Hall '-P 2ybc'
_space_group_name_H-M_alt 'P 1 21/c 1'
_atom_sites_solution_hydrogens geom
_atom_sites_solution_primary direct
_atom_sites_solution_secondary difmap
_audit_creation_method SHELXL-2014/7
_audit_update_record
;
2019-08-16 deposited with the CCDC.	2021-02-02 downloaded from the CCDC.
;
_cell_angle_alpha 90
_cell_angle_beta 102.733(2)
_cell_angle_gamma 90
_cell_formula_units_Z 8
_cell_length_a 13.1376(12)
_cell_length_b 14.5412(13)
_cell_length_c 15.0949(14)
_cell_measurement_reflns_used 2863
_cell_measurement_temperature 296(2)
_cell_measurement_theta_max 24.37
_cell_measurement_theta_min 2.33
_cell_volume 2812.8(4)
_computing_cell_refinement 'Bruker SMART'
_computing_data_collection 'Bruker SMART APEX II'
_computing_data_reduction 'Bruker SAINT'
_computing_molecular_graphics SHELXTL
_computing_publication_material SHELXTL
_computing_structure_refinement 'SHELXL-2014/7 (Sheldrick, 2014)'
_computing_structure_solution 'SHELXL-2014/7 (Sheldrick, 2014)'
_diffrn_ambient_temperature 296(2)
_diffrn_detector_area_resol_mean 'fine-focus sealed tube'
_diffrn_measured_fraction_theta_full 0.995
_diffrn_measured_fraction_theta_max 0.995
_diffrn_measurement_device_type 'Bruker APEX II area detector'
_diffrn_measurement_method '\w scan'
_diffrn_radiation_type MoK\a
_diffrn_radiation_wavelength 0.71073
_diffrn_reflns_av_R_equivalents 0.0312
_diffrn_reflns_av_unetI/netI 0.0375
_diffrn_reflns_Laue_measured_fraction_full 0.995
_diffrn_reflns_Laue_measured_fraction_max 0.995
_diffrn_reflns_limit_h_max 15
_diffrn_reflns_limit_h_min -15
_diffrn_reflns_limit_k_max 17
_diffrn_reflns_limit_k_min -17
_diffrn_reflns_limit_l_max 15
_diffrn_reflns_limit_l_min -18
_diffrn_reflns_number 14277
_diffrn_reflns_point_group_measured_fraction_full 0.995
_diffrn_reflns_point_group_measured_fraction_max 0.995
_diffrn_reflns_theta_full 25.169
_diffrn_reflns_theta_max 25.169
_diffrn_reflns_theta_min 1.968
_exptl_absorpt_coefficient_mu 0.089
_exptl_absorpt_correction_type multi-scan
_exptl_absorpt_process_details SADABS
_exptl_crystal_colour colorless
_exptl_crystal_density_diffrn 1.300
_exptl_crystal_description block
_exptl_crystal_F_000 1184
_exptl_crystal_size_max 0.300
_exptl_crystal_size_mid 0.200
_exptl_crystal_size_min 0.200
_exptl_transmission_factor_max 0.7452
_exptl_transmission_factor_min 0.6734
_refine_diff_density_max 0.168
_refine_diff_density_min -0.177
_refine_diff_density_rms 0.038
_refine_ls_extinction_method none
_refine_ls_goodness_of_fit_ref 1.001
_refine_ls_hydrogen_treatment constr
_refine_ls_matrix_type full
_refine_ls_number_parameters 363
_refine_ls_number_reflns 5025
_refine_ls_number_restraints 0
_refine_ls_restrained_S_all 1.001
_refine_ls_R_factor_all 0.0705
_refine_ls_R_factor_gt 0.0448
_refine_ls_shift/su_max 0.000
_refine_ls_shift/su_mean 0.000
_refine_ls_structure_factor_coef Fsqd
_refine_ls_weighting_details 'w=1/[\s^2^(Fo^2^)+(0.0950P)^2^+0.0400P] where P=(Fo^2^+2Fc^2^)/3'
_refine_ls_weighting_scheme calc
_refine_ls_wR_factor_gt 0.1308
_refine_ls_wR_factor_ref 0.1553
_reflns_Friedel_coverage 0.000
_reflns_number_gt 3391
_reflns_number_total 5025
_reflns_threshold_expression 'I > 2\s(I)'
_cod_data_source_file d0ob02399j4.cif
_cod_data_source_block 2
_cod_depositor_comments
;
The following automatic conversions were performed:

data item '_exptl_absorpt_correction_type' value 'Multi-scan' was
changed to 'multi-scan' in accordance with the
/home/data/users/saulius/crontab/automatic-downloads/rss-feeds/RSC/lib/dictionaries/cif_core.dic
dictionary named 'cif_core.dic' version 2.4.2 last updated on
2011-04-26.

Automatic conversion script
Id: cif_fix_values 7556 2019-12-06 15:28:31Z antanas 

 Adding full bibliography for 7157864.cif.
;
_cod_original_sg_symbol_H-M 'P 21/c'
_cod_database_code 7157864
_shelx_shelxl_version_number 2014/7
_shelx_space_group_comment
;
The symmetry employed for this shelxl refinement is uniquely defined
by the following loop, which should always be used as a source of
symmetry information in preference to the above space-group names.
They are only intended as comments.
;
_shelx_estimated_absorpt_t_min 0.974
_shelx_estimated_absorpt_t_max 0.982

loop_
_space_group_symop_operation_xyz
'x, y, z'
'-x, y+1/2, -z+1/2'
'-x, -y, -z'
'x, -y-1/2, z-1/2'

loop_
_atom_site_label
_atom_site_type_symbol
_atom_site_fract_x
_atom_site_fract_y
_atom_site_fract_z
_atom_site_U_iso_or_equiv
_atom_site_adp_type
_atom_site_occupancy
_atom_site_site_symmetry_order
_atom_site_calc_flag
_atom_site_refinement_flags_posn
_atom_site_refinement_flags_adp
_atom_site_refinement_flags_occupancy
_atom_site_disorder_assembly
_atom_site_disorder_group
C1 C -0.17273(16) 0.83379(19) 0.11151(16) 0.0727(7) Uani 1 1 d . . . . .
H1A H -0.2419 0.8352 0.1243 0.087 Uiso 1 1 calc R U . . .
H1B H -0.1713 0.7878 0.0653 0.087 Uiso 1 1 calc R U . . .
C2 C -0.14264(18) 0.9264(2) 0.08218(18) 0.0849(8) Uani 1 1 d . . . . .
H2A H -0.1725 0.9751 0.1124 0.102 Uiso 1 1 calc R U . . .
H2B H -0.1660 0.9340 0.0170 0.102 Uiso 1 1 calc R U . . .
C3 C -0.02490(17) 0.92782(15) 0.10994(15) 0.0610(6) Uani 1 1 d . . . . .
H3A H -0.0004 0.9870 0.1358 0.073 Uiso 1 1 calc R U . . .
H3B H 0.0055 0.9162 0.0580 0.073 Uiso 1 1 calc R U . . .
C4 C 0.00448(14) 0.85153(12) 0.18065(12) 0.0426(5) Uani 1 1 d . . . . .
C5 C 0.14689(14) 0.75238(13) 0.20487(14) 0.0457(5) Uani 1 1 d . . . . .
C6 C 0.15200(13) 0.80807(13) 0.28699(13) 0.0434(5) Uani 1 1 d . . . . .
C7 C 0.07649(13) 0.87055(12) 0.27045(12) 0.0392(4) Uani 1 1 d . . . . .
C8 C 0.21753(15) 0.79036(17) 0.37958(14) 0.0606(6) Uani 1 1 d . . . . .
H8A H 0.2766 0.8321 0.3930 0.073 Uiso 1 1 calc R U . . .
H8B H 0.2431 0.7276 0.3849 0.073 Uiso 1 1 calc R U . . .
C9 C 0.14352(17) 0.80740(17) 0.44332(14) 0.0625(6) Uani 1 1 d . . . . .
H9 H 0.1822 0.7964 0.5057 0.075 Uiso 1 1 calc R U . . .
C10 C 0.10716(19) 0.90740(18) 0.43629(14) 0.0715(7) Uani 1 1 d . . . . .
H10A H 0.1644 0.9457 0.4675 0.086 Uiso 1 1 calc R U . . .
H10B H 0.0509 0.9137 0.4680 0.086 Uiso 1 1 calc R U . . .
C11 C 0.06853(16) 0.94500(14) 0.33747(14) 0.0536(5) Uani 1 1 d . . . . .
H11 H 0.1208 0.9908 0.3300 0.064 Uiso 1 1 calc R U . . .
C12 C -0.03411(18) 0.99826(15) 0.32346(17) 0.0699(7) Uani 1 1 d . . . . .
H12A H -0.0481 1.0272 0.2648 0.105 Uiso 1 1 calc R U . . .
H12B H -0.0288 1.0444 0.3698 0.105 Uiso 1 1 calc R U . . .
H12C H -0.0898 0.9567 0.3270 0.105 Uiso 1 1 calc R U . . .
C13 C 0.05640(18) 0.73585(18) 0.42031(15) 0.0631(6) Uani 1 1 d . . . . .
C14 C -0.05708(17) 0.76542(17) 0.39832(16) 0.0685(7) Uani 1 1 d . . . . .
H14A H -0.0603 0.8304 0.3836 0.082 Uiso 1 1 calc R U . . .
H14B H -0.0849 0.7576 0.4523 0.082 Uiso 1 1 calc R U . . .
C15 C -0.12665(17) 0.71374(18) 0.32049(17) 0.0741(7) Uani 1 1 d . . . . .
H15A H -0.1276 0.6493 0.3369 0.089 Uiso 1 1 calc R U . . .
H15B H -0.1973 0.7370 0.3125 0.089 Uiso 1 1 calc R U . . .
C16 C -0.09371(17) 0.72114(14) 0.23100(16) 0.0619(6) Uani 1 1 d . . . . .
H16A H -0.0240 0.6958 0.2387 0.074 Uiso 1 1 calc R U . . .
H16B H -0.1401 0.6833 0.1867 0.074 Uiso 1 1 calc R U . . .
C17 C 0.67046(16) 0.57575(17) 0.93323(15) 0.0633(6) Uani 1 1 d . . . . .
H17A H 0.7418 0.5778 0.9255 0.076 Uiso 1 1 calc R U . . .
H17B H 0.6640 0.5268 0.9753 0.076 Uiso 1 1 calc R U . . .
C18 C 0.63814(17) 0.66706(18) 0.96584(16) 0.0743(7) Uani 1 1 d . . . . .
H18A H 0.6698 0.7176 0.9398 0.089 Uiso 1 1 calc R U . . .
H18B H 0.6579 0.6713 1.0315 0.089 Uiso 1 1 calc R U . . .
C19 C 0.52063(16) 0.66802(16) 0.93301(14) 0.0596(6) Uani 1 1 d . . . . .
H19A H 0.4964 0.7290 0.9122 0.072 Uiso 1 1 calc R U . . .
H19B H 0.4870 0.6498 0.9814 0.072 Uiso 1 1 calc R U . . .
C20 C 0.49655(13) 0.59882(12) 0.85443(12) 0.0406(4) Uani 1 1 d . . . . .
C21 C 0.35295(14) 0.50318(13) 0.80827(13) 0.0452(5) Uani 1 1 d . . . . .
C22 C 0.35753(13) 0.56653(12) 0.73392(13) 0.0411(5) Uani 1 1 d . . . . .
C23 C 0.43373(13) 0.62737(11) 0.76312(12) 0.0372(4) Uani 1 1 d . . . . .
C24 C 0.30196(15) 0.55785(15) 0.63691(14) 0.0548(5) Uani 1 1 d . . . . .
H24A H 0.2431 0.5998 0.6229 0.066 Uiso 1 1 calc R U . . .
H24B H 0.2769 0.4956 0.6235 0.066 Uiso 1 1 calc R U . . .
C25 C 0.38416(15) 0.58281(14) 0.58253(13) 0.0522(5) Uani 1 1 d . . . . .
H25 H 0.3510 0.5786 0.5178 0.063 Uiso 1 1 calc R U . . .
C26 C 0.42031(17) 0.68168(15) 0.60257(14) 0.0582(6) Uani 1 1 d . . . . .
H26A H 0.3652 0.7225 0.5721 0.070 Uiso 1 1 calc R U . . .
H26B H 0.4805 0.6923 0.5765 0.070 Uiso 1 1 calc R U . . .
C27 C 0.45002(15) 0.70829(12) 0.70572(14) 0.0480(5) Uani 1 1 d . . . . .
H27 H 0.3974 0.7535 0.7137 0.058 Uiso 1 1 calc R U . . .
C28 C 0.55482(16) 0.75877(14) 0.73352(17) 0.0614(6) Uani 1 1 d . . . . .
H28A H 0.5592 0.7885 0.7910 0.092 Uiso 1 1 calc R U . . .
H28B H 0.5600 0.8040 0.6884 0.092 Uiso 1 1 calc R U . . .
H28C H 0.6109 0.7154 0.7385 0.092 Uiso 1 1 calc R U . . .
C29 C 0.47084(16) 0.51044(15) 0.60337(13) 0.0487(5) Uani 1 1 d . . . . .
C30 C 0.58283(15) 0.53780(14) 0.64220(13) 0.0497(5) Uani 1 1 d . . . . .
H30A H 0.5834 0.5996 0.6665 0.060 Uiso 1 1 calc R U . . .
H30B H 0.6196 0.5396 0.5931 0.060 Uiso 1 1 calc R U . . .
C31 C 0.64229(16) 0.47525(14) 0.71624(15) 0.0560(6) Uani 1 1 d . . . . .
H31A H 0.6412 0.4132 0.6925 0.067 Uiso 1 1 calc R U . . .
H31B H 0.7145 0.4951 0.7323 0.067 Uiso 1 1 calc R U . . .
C32 C 0.59907(16) 0.47373(13) 0.80116(14) 0.0512(5) Uani 1 1 d . . . . .
H32A H 0.5286 0.4496 0.7856 0.061 Uiso 1 1 calc R U . . .
H32B H 0.6407 0.4316 0.8443 0.061 Uiso 1 1 calc R U . . .
N1 N -0.09341(11) 0.81499(11) 0.19370(11) 0.0479(4) Uani 1 1 d . . . . .
N2 N 0.59670(11) 0.56324(10) 0.84604(10) 0.0431(4) Uani 1 1 d . . . . .
O1 O 0.06339(10) 0.78041(9) 0.14085(9) 0.0490(4) Uani 1 1 d . . . . .
O2 O 0.20512(11) 0.69352(10) 0.18949(11) 0.0660(4) Uani 1 1 d . . . . .
O3 O 0.07872(14) 0.65502(13) 0.41900(13) 0.0866(6) Uani 1 1 d . . . . .
O4 O 0.43052(10) 0.52500(9) 0.88075(9) 0.0493(4) Uani 1 1 d . . . . .
O5 O 0.29179(11) 0.44220(10) 0.81194(11) 0.0642(4) Uani 1 1 d . . . . .
O6 O 0.44877(12) 0.43014(10) 0.58717(10) 0.0663(4) Uani 1 1 d . . . . .

loop_
_atom_site_aniso_label
_atom_site_aniso_U_11
_atom_site_aniso_U_22
_atom_site_aniso_U_33
_atom_site_aniso_U_23
_atom_site_aniso_U_13
_atom_site_aniso_U_12
C1 0.0397(12) 0.108(2) 0.0652(15) -0.0171(14) 0.0000(11) 0.0126(13)
C2 0.0659(16) 0.112(2) 0.0713(18) 0.0216(16) 0.0031(13) 0.0350(16)
C3 0.0640(14) 0.0686(14) 0.0517(13) 0.0149(11) 0.0158(11) 0.0207(11)
C4 0.0394(10) 0.0457(11) 0.0436(11) 0.0000(8) 0.0111(9) 0.0064(8)
C5 0.0365(10) 0.0509(12) 0.0528(12) 0.0062(9) 0.0162(9) 0.0047(9)
C6 0.0330(10) 0.0518(12) 0.0463(11) 0.0057(9) 0.0106(8) -0.0039(8)
C7 0.0354(9) 0.0423(10) 0.0418(10) 0.0018(8) 0.0123(8) -0.0068(8)
C8 0.0423(11) 0.0819(16) 0.0539(13) 0.0126(11) 0.0029(10) -0.0039(11)
C9 0.0575(13) 0.0879(17) 0.0370(11) 0.0054(11) -0.0003(10) -0.0048(12)
C10 0.0717(15) 0.0913(19) 0.0495(14) -0.0214(12) 0.0089(12) -0.0188(14)
C11 0.0537(12) 0.0501(12) 0.0595(14) -0.0118(10) 0.0179(10) -0.0149(10)
C12 0.0835(17) 0.0519(13) 0.0817(17) -0.0119(12) 0.0343(14) 0.0051(12)
C13 0.0678(15) 0.0771(17) 0.0480(13) 0.0161(12) 0.0207(11) -0.0044(13)
C14 0.0610(14) 0.0846(17) 0.0680(16) 0.0131(13) 0.0314(12) -0.0109(13)
C15 0.0509(13) 0.0844(17) 0.0900(19) 0.0091(14) 0.0217(13) -0.0206(12)
C16 0.0511(12) 0.0540(13) 0.0789(16) -0.0106(11) 0.0104(11) -0.0169(10)
C17 0.0414(12) 0.0907(18) 0.0519(13) 0.0066(12) -0.0023(10) -0.0045(11)
C18 0.0645(15) 0.100(2) 0.0523(14) -0.0137(13) 0.0002(12) -0.0245(14)
C19 0.0568(13) 0.0753(15) 0.0461(12) -0.0220(11) 0.0101(10) -0.0085(11)
C20 0.0374(10) 0.0454(11) 0.0402(10) -0.0044(8) 0.0108(8) -0.0049(8)
C21 0.0372(10) 0.0487(11) 0.0536(12) -0.0106(9) 0.0186(9) -0.0043(9)
C22 0.0312(9) 0.0463(11) 0.0465(11) -0.0084(8) 0.0098(8) 0.0011(8)
C23 0.0327(9) 0.0365(10) 0.0434(11) -0.0065(8) 0.0107(8) 0.0030(8)
C24 0.0406(11) 0.0669(14) 0.0527(13) -0.0133(10) 0.0013(9) -0.0015(10)
C25 0.0523(12) 0.0661(14) 0.0337(10) -0.0001(9) -0.0002(9) 0.0068(10)
C26 0.0618(13) 0.0609(14) 0.0497(12) 0.0157(10) 0.0075(11) 0.0135(11)
C27 0.0482(11) 0.0358(10) 0.0601(13) 0.0029(9) 0.0125(10) 0.0071(8)
C28 0.0647(14) 0.0395(11) 0.0821(17) 0.0024(10) 0.0207(12) -0.0064(10)
C29 0.0579(12) 0.0573(13) 0.0330(10) -0.0036(9) 0.0148(9) 0.0035(10)
C30 0.0481(11) 0.0574(12) 0.0471(12) -0.0056(9) 0.0178(9) 0.0059(10)
C31 0.0460(11) 0.0602(13) 0.0634(14) 0.0002(11) 0.0157(10) 0.0155(10)
C32 0.0497(11) 0.0461(11) 0.0580(13) 0.0085(9) 0.0121(10) 0.0116(9)
N1 0.0338(8) 0.0570(10) 0.0504(10) -0.0069(8) 0.0041(7) -0.0003(7)
N2 0.0361(8) 0.0512(10) 0.0397(9) 0.0014(7) 0.0031(7) 0.0015(7)
O1 0.0451(8) 0.0591(8) 0.0428(8) -0.0034(6) 0.0095(6) 0.0129(6)
O2 0.0574(9) 0.0670(10) 0.0767(11) 0.0005(8) 0.0214(8) 0.0240(8)
O3 0.0934(13) 0.0708(12) 0.0982(14) 0.0258(10) 0.0267(11) 0.0029(10)
O4 0.0460(8) 0.0594(9) 0.0441(8) 0.0010(6) 0.0136(6) -0.0091(6)
O5 0.0535(9) 0.0600(9) 0.0845(12) -0.0044(8) 0.0270(8) -0.0187(7)
O6 0.0760(11) 0.0570(10) 0.0640(10) -0.0127(8) 0.0118(8) -0.0031(8)

loop_
_atom_type_symbol
_atom_type_description
_atom_type_scat_dispersion_real
_atom_type_scat_dispersion_imag
_atom_type_scat_source
C C 0.0033 0.0016 'International Tables Vol C Tables 4.2.6.8 and 6.1.1.4'
H H 0.0000 0.0000 'International Tables Vol C Tables 4.2.6.8 and 6.1.1.4'
N N 0.0061 0.0033 'International Tables Vol C Tables 4.2.6.8 and 6.1.1.4'
O O 0.0106 0.0060 'International Tables Vol C Tables 4.2.6.8 and 6.1.1.4'

loop_
_geom_angle_atom_site_label_1
_geom_angle_atom_site_label_2
_geom_angle_atom_site_label_3
_geom_angle
_geom_angle_site_symmetry_1
_geom_angle_site_symmetry_3
_geom_angle_publ_flag
N1 C1 C2 103.54(19) . . ?
N1 C1 H1A 111.1 . . ?
C2 C1 H1A 111.1 . . ?
N1 C1 H1B 111.1 . . ?
C2 C1 H1B 111.1 . . ?
H1A C1 H1B 109.0 . . ?
C1 C2 C3 104.52(18) . . ?
C1 C2 H2A 110.8 . . ?
C3 C2 H2A 110.8 . . ?
C1 C2 H2B 110.8 . . ?
C3 C2 H2B 110.8 . . ?
H2A C2 H2B 108.9 . . ?
C2 C3 C4 105.64(18) . . ?
C2 C3 H3A 110.6 . . ?
C4 C3 H3A 110.6 . . ?
C2 C3 H3B 110.6 . . ?
C4 C3 H3B 110.6 . . ?
H3A C3 H3B 108.7 . . ?
N1 C4 O1 110.83(14) . . ?
N1 C4 C7 110.38(15) . . ?
O1 C4 C7 102.23(13) . . ?
N1 C4 C3 105.47(16) . . ?
O1 C4 C3 107.15(15) . . ?
C7 C4 C3 120.65(17) . . ?
O2 C5 O1 121.69(19) . . ?
O2 C5 C6 129.89(19) . . ?
O1 C5 C6 108.36(15) . . ?
C7 C6 C5 108.97(17) . . ?
C7 C6 C8 123.14(18) . . ?
C5 C6 C8 127.16(18) . . ?
C6 C7 C4 109.91(16) . . ?
C6 C7 C11 121.80(18) . . ?
C4 C7 C11 128.26(16) . . ?
C6 C8 C9 104.20(16) . . ?
C6 C8 H8A 110.9 . . ?
C9 C8 H8A 110.9 . . ?
C6 C8 H8B 110.9 . . ?
C9 C8 H8B 110.9 . . ?
H8A C8 H8B 108.9 . . ?
C10 C9 C13 115.16(19) . . ?
C10 C9 C8 110.04(19) . . ?
C13 C9 C8 107.12(19) . . ?
C10 C9 H9 108.1 . . ?
C13 C9 H9 108.1 . . ?
C8 C9 H9 108.1 . . ?
C9 C10 C11 115.45(17) . . ?
C9 C10 H10A 108.4 . . ?
C11 C10 H10A 108.4 . . ?
C9 C10 H10B 108.4 . . ?
C11 C10 H10B 108.4 . . ?
H10A C10 H10B 107.5 . . ?
C7 C11 C12 117.54(17) . . ?
C7 C11 C10 109.54(17) . . ?
C12 C11 C10 113.57(19) . . ?
C7 C11 H11 105.0 . . ?
C12 C11 H11 105.0 . . ?
C10 C11 H11 105.0 . . ?
C11 C12 H12A 109.5 . . ?
C11 C12 H12B 109.5 . . ?
H12A C12 H12B 109.5 . . ?
C11 C12 H12C 109.5 . . ?
H12A C12 H12C 109.5 . . ?
H12B C12 H12C 109.5 . . ?
O3 C13 C14 120.1(2) . . ?
O3 C13 C9 119.5(2) . . ?
C14 C13 C9 120.5(2) . . ?
C13 C14 C15 115.1(2) . . ?
C13 C14 H14A 108.5 . . ?
C15 C14 H14A 108.5 . . ?
C13 C14 H14B 108.5 . . ?
C15 C14 H14B 108.5 . . ?
H14A C14 H14B 107.5 . . ?
C16 C15 C14 114.47(18) . . ?
C16 C15 H15A 108.6 . . ?
C14 C15 H15A 108.6 . . ?
C16 C15 H15B 108.6 . . ?
C14 C15 H15B 108.6 . . ?
H15A C15 H15B 107.6 . . ?
N1 C16 C15 115.61(19) . . ?
N1 C16 H16A 108.4 . . ?
C15 C16 H16A 108.4 . . ?
N1 C16 H16B 108.4 . . ?
C15 C16 H16B 108.4 . . ?
H16A C16 H16B 107.4 . . ?
N2 C17 C18 102.98(17) . . ?
N2 C17 H17A 111.2 . . ?
C18 C17 H17A 111.2 . . ?
N2 C17 H17B 111.2 . . ?
C18 C17 H17B 111.2 . . ?
H17A C17 H17B 109.1 . . ?
C17 C18 C19 103.96(18) . . ?
C17 C18 H18A 111.0 . . ?
C19 C18 H18A 111.0 . . ?
C17 C18 H18B 111.0 . . ?
C19 C18 H18B 111.0 . . ?
H18A C18 H18B 109.0 . . ?
C18 C19 C20 105.58(17) . . ?
C18 C19 H19A 110.6 . . ?
C20 C19 H19A 110.6 . . ?
C18 C19 H19B 110.6 . . ?
C20 C19 H19B 110.6 . . ?
H19A C19 H19B 108.8 . . ?
N2 C20 O4 111.14(14) . . ?
N2 C20 C23 110.23(14) . . ?
O4 C20 C23 102.11(13) . . ?
N2 C20 C19 105.43(15) . . ?
O4 C20 C19 107.43(14) . . ?
C23 C20 C19 120.43(16) . . ?
O5 C21 O4 121.60(19) . . ?
O5 C21 C22 129.68(19) . . ?
O4 C21 C22 108.68(15) . . ?
C23 C22 C21 108.56(17) . . ?
C23 C22 C24 123.32(18) . . ?
C21 C22 C24 127.30(17) . . ?
C22 C23 C20 109.89(16) . . ?
C22 C23 C27 121.29(17) . . ?
C20 C23 C27 128.77(16) . . ?
C22 C24 C25 104.78(15) . . ?
C22 C24 H24A 110.8 . . ?
C25 C24 H24A 110.8 . . ?
C22 C24 H24B 110.8 . . ?
C25 C24 H24B 110.8 . . ?
H24A C24 H24B 108.9 . . ?
C26 C25 C29 115.00(17) . . ?
C26 C25 C24 109.99(17) . . ?
C29 C25 C24 107.83(17) . . ?
C26 C25 H25 107.9 . . ?
C29 C25 H25 107.9 . . ?
C24 C25 H25 107.9 . . ?
C25 C26 C27 115.37(16) . . ?
C25 C26 H26A 108.4 . . ?
C27 C26 H26A 108.4 . . ?
C25 C26 H26B 108.4 . . ?
C27 C26 H26B 108.4 . . ?
H26A C26 H26B 107.5 . . ?
C23 C27 C28 116.71(16) . . ?
C23 C27 C26 110.06(15) . . ?
C28 C27 C26 113.67(17) . . ?
C23 C27 H27 105.1 . . ?
C28 C27 H27 105.1 . . ?
C26 C27 H27 105.1 . . ?
C27 C28 H28A 109.5 . . ?
C27 C28 H28B 109.5 . . ?
H28A C28 H28B 109.5 . . ?
C27 C28 H28C 109.5 . . ?
H28A C28 H28C 109.5 . . ?
H28B C28 H28C 109.5 . . ?
O6 C29 C30 119.97(19) . . ?
O6 C29 C25 119.04(19) . . ?
C30 C29 C25 120.98(18) . . ?
C29 C30 C31 115.26(18) . . ?
C29 C30 H30A 108.5 . . ?
C31 C30 H30A 108.5 . . ?
C29 C30 H30B 108.5 . . ?
C31 C30 H30B 108.5 . . ?
H30A C30 H30B 107.5 . . ?
C32 C31 C30 113.87(16) . . ?
C32 C31 H31A 108.8 . . ?
C30 C31 H31A 108.8 . . ?
C32 C31 H31B 108.8 . . ?
C30 C31 H31B 108.8 . . ?
H31A C31 H31B 107.7 . . ?
N2 C32 C31 115.31(16) . . ?
N2 C32 H32A 108.4 . . ?
C31 C32 H32A 108.4 . . ?
N2 C32 H32B 108.4 . . ?
C31 C32 H32B 108.4 . . ?
H32A C32 H32B 107.5 . . ?
C4 N1 C1 107.79(16) . . ?
C4 N1 C16 117.98(15) . . ?
C1 N1 C16 115.84(17) . . ?
C20 N2 C17 108.17(15) . . ?
C20 N2 C32 117.99(15) . . ?
C17 N2 C32 116.56(16) . . ?
C5 O1 C4 109.33(14) . . ?
C21 O4 C20 109.36(14) . . ?

loop_
_geom_bond_atom_site_label_1
_geom_bond_atom_site_label_2
_geom_bond_distance
_geom_bond_site_symmetry_2
_geom_bond_publ_flag
C1 N1 1.459(3) . ?
C1 C2 1.498(4) . ?
C1 H1A 0.9700 . ?
C1 H1B 0.9700 . ?
C2 C3 1.511(3) . ?
C2 H2A 0.9700 . ?
C2 H2B 0.9700 . ?
C3 C4 1.529(3) . ?
C3 H3A 0.9700 . ?
C3 H3B 0.9700 . ?
C4 N1 1.445(2) . ?
C4 O1 1.495(2) . ?
C4 C7 1.498(2) . ?
C5 O2 1.204(2) . ?
C5 O1 1.355(2) . ?
C5 C6 1.470(3) . ?
C6 C7 1.328(2) . ?
C6 C8 1.494(3) . ?
C7 C11 1.501(3) . ?
C8 C9 1.531(3) . ?
C8 H8A 0.9700 . ?
C8 H8B 0.9700 . ?
C9 C10 1.527(3) . ?
C9 C13 1.529(3) . ?
C9 H9 0.9800 . ?
C10 C11 1.564(3) . ?
C10 H10A 0.9700 . ?
C10 H10B 0.9700 . ?
C11 C12 1.529(3) . ?
C11 H11 0.9800 . ?
C12 H12A 0.9600 . ?
C12 H12B 0.9600 . ?
C12 H12C 0.9600 . ?
C13 O3 1.213(3) . ?
C13 C14 1.516(3) . ?
C14 C15 1.519(3) . ?
C14 H14A 0.9700 . ?
C14 H14B 0.9700 . ?
C15 C16 1.510(3) . ?
C15 H15A 0.9700 . ?
C15 H15B 0.9700 . ?
C16 N1 1.477(3) . ?
C16 H16A 0.9700 . ?
C16 H16B 0.9700 . ?
C17 N2 1.464(2) . ?
C17 C18 1.509(3) . ?
C17 H17A 0.9700 . ?
C17 H17B 0.9700 . ?
C18 C19 1.514(3) . ?
C18 H18A 0.9700 . ?
C18 H18B 0.9700 . ?
C19 C20 1.534(3) . ?
C19 H19A 0.9700 . ?
C19 H19B 0.9700 . ?
C20 N2 1.445(2) . ?
C20 O4 1.488(2) . ?
C20 C23 1.501(2) . ?
C21 O5 1.206(2) . ?
C21 O4 1.358(2) . ?
C21 C22 1.463(3) . ?
C22 C23 1.336(2) . ?
C22 C24 1.491(3) . ?
C23 C27 1.504(3) . ?
C24 C25 1.537(3) . ?
C24 H24A 0.9700 . ?
C24 H24B 0.9700 . ?
C25 C26 1.523(3) . ?
C25 C29 1.532(3) . ?
C25 H25 0.9800 . ?
C26 C27 1.568(3) . ?
C26 H26A 0.9700 . ?
C26 H26B 0.9700 . ?
C27 C28 1.535(3) . ?
C27 H27 0.9800 . ?
C28 H28A 0.9600 . ?
C28 H28B 0.9600 . ?
C28 H28C 0.9600 . ?
C29 O6 1.215(2) . ?
C29 C30 1.512(3) . ?
C30 C31 1.517(3) . ?
C30 H30A 0.9700 . ?
C30 H30B 0.9700 . ?
C31 C32 1.512(3) . ?
C31 H31A 0.9700 . ?
C31 H31B 0.9700 . ?
C32 N2 1.471(2) . ?
C32 H32A 0.9700 . ?
C32 H32B 0.9700 . ?

loop_
_geom_torsion_atom_site_label_1
_geom_torsion_atom_site_label_2
_geom_torsion_atom_site_label_3
_geom_torsion_atom_site_label_4
_geom_torsion
_geom_torsion_site_symmetry_1
_geom_torsion_site_symmetry_2
_geom_torsion_site_symmetry_3
_geom_torsion_site_symmetry_4
_geom_torsion_publ_flag
N1 C1 C2 C3 33.2(2) . . . . ?
C1 C2 C3 C4 -18.5(3) . . . . ?
C2 C3 C4 N1 -3.1(2) . . . . ?
C2 C3 C4 O1 115.00(19) . . . . ?
C2 C3 C4 C7 -128.9(2) . . . . ?
O2 C5 C6 C7 174.13(19) . . . . ?
O1 C5 C6 C7 -3.0(2) . . . . ?
O2 C5 C6 C8 -15.5(3) . . . . ?
O1 C5 C6 C8 167.36(17) . . . . ?
C5 C6 C7 C4 9.1(2) . . . . ?
C8 C6 C7 C4 -161.75(17) . . . . ?
C5 C6 C7 C11 -172.87(16) . . . . ?
C8 C6 C7 C11 16.3(3) . . . . ?
N1 C4 C7 C6 106.80(17) . . . . ?
O1 C4 C7 C6 -11.14(18) . . . . ?
C3 C4 C7 C6 -129.77(18) . . . . ?
N1 C4 C7 C11 -71.1(2) . . . . ?
O1 C4 C7 C11 170.97(16) . . . . ?
C3 C4 C7 C11 52.3(3) . . . . ?
C7 C6 C8 C9 33.3(3) . . . . ?
C5 C6 C8 C9 -135.8(2) . . . . ?
C6 C8 C9 C10 -62.5(2) . . . . ?
C6 C8 C9 C13 63.3(2) . . . . ?
C13 C9 C10 C11 -73.6(3) . . . . ?
C8 C9 C10 C11 47.6(3) . . . . ?
C6 C7 C11 C12 -165.25(18) . . . . ?
C4 C7 C11 C12 12.4(3) . . . . ?
C6 C7 C11 C10 -33.7(2) . . . . ?
C4 C7 C11 C10 143.99(19) . . . . ?
C9 C10 C11 C7 0.2(3) . . . . ?
C9 C10 C11 C12 133.8(2) . . . . ?
C10 C9 C13 O3 175.7(2) . . . . ?
C8 C9 C13 O3 53.0(3) . . . . ?
C10 C9 C13 C14 -3.7(3) . . . . ?
C8 C9 C13 C14 -126.4(2) . . . . ?
O3 C13 C14 C15 -40.3(3) . . . . ?
C9 C13 C14 C15 139.1(2) . . . . ?
C13 C14 C15 C16 -59.3(3) . . . . ?
C14 C15 C16 N1 -61.4(3) . . . . ?
N2 C17 C18 C19 35.2(2) . . . . ?
C17 C18 C19 C20 -21.6(2) . . . . ?
C18 C19 C20 N2 -0.2(2) . . . . ?
C18 C19 C20 O4 118.46(18) . . . . ?
C18 C19 C20 C23 -125.5(2) . . . . ?
O5 C21 C22 C23 175.03(19) . . . . ?
O4 C21 C22 C23 -2.57(19) . . . . ?
O5 C21 C22 C24 -15.1(3) . . . . ?
O4 C21 C22 C24 167.28(17) . . . . ?
C21 C22 C23 C20 9.32(19) . . . . ?
C24 C22 C23 C20 -161.03(16) . . . . ?
C21 C22 C23 C27 -172.93(15) . . . . ?
C24 C22 C23 C27 16.7(3) . . . . ?
N2 C20 C23 C22 106.25(16) . . . . ?
O4 C20 C23 C22 -11.93(17) . . . . ?
C19 C20 C23 C22 -130.71(17) . . . . ?
N2 C20 C23 C27 -71.3(2) . . . . ?
O4 C20 C23 C27 170.54(16) . . . . ?
C19 C20 C23 C27 51.8(2) . . . . ?
C23 C22 C24 C25 32.2(2) . . . . ?
C21 C22 C24 C25 -136.30(18) . . . . ?
C22 C24 C25 C26 -62.1(2) . . . . ?
C22 C24 C25 C29 64.1(2) . . . . ?
C29 C25 C26 C27 -73.9(2) . . . . ?
C24 C25 C26 C27 48.0(2) . . . . ?
C22 C23 C27 C28 -164.41(17) . . . . ?
C20 C23 C27 C28 12.9(3) . . . . ?
C22 C23 C27 C26 -32.9(2) . . . . ?
C20 C23 C27 C26 144.35(18) . . . . ?
C25 C26 C27 C23 -0.9(2) . . . . ?
C25 C26 C27 C28 132.14(18) . . . . ?
C26 C25 C29 O6 -178.22(18) . . . . ?
C24 C25 C29 O6 58.7(2) . . . . ?
C26 C25 C29 C30 0.8(3) . . . . ?
C24 C25 C29 C30 -122.26(19) . . . . ?
O6 C29 C30 C31 -42.3(3) . . . . ?
C25 C29 C30 C31 138.69(18) . . . . ?
C29 C30 C31 C32 -64.0(2) . . . . ?
C30 C31 C32 N2 -59.1(2) . . . . ?
O1 C4 N1 C1 -90.98(18) . . . . ?
C7 C4 N1 C1 156.49(16) . . . . ?
C3 C4 N1 C1 24.7(2) . . . . ?
O1 C4 N1 C16 42.6(2) . . . . ?
C7 C4 N1 C16 -70.0(2) . . . . ?
C3 C4 N1 C16 158.20(17) . . . . ?
C2 C1 N1 C4 -36.6(2) . . . . ?
C2 C1 N1 C16 -171.23(18) . . . . ?
C15 C16 N1 C4 118.9(2) . . . . ?
C15 C16 N1 C1 -111.2(2) . . . . ?
O4 C20 N2 C17 -93.01(17) . . . . ?
C23 C20 N2 C17 154.52(16) . . . . ?
C19 C20 N2 C17 23.1(2) . . . . ?
O4 C20 N2 C32 42.0(2) . . . . ?
C23 C20 N2 C32 -70.45(19) . . . . ?
C19 C20 N2 C32 158.12(16) . . . . ?
C18 C17 N2 C20 -36.9(2) . . . . ?
C18 C17 N2 C32 -172.63(17) . . . . ?
C31 C32 N2 C20 119.05(18) . . . . ?
C31 C32 N2 C17 -109.6(2) . . . . ?
O2 C5 O1 C4 178.23(17) . . . . ?
C6 C5 O1 C4 -4.36(19) . . . . ?
N1 C4 O1 C5 -108.48(17) . . . . ?
C7 C4 O1 C5 9.15(17) . . . . ?
C3 C4 O1 C5 136.93(16) . . . . ?
O5 C21 O4 C20 176.86(16) . . . . ?
C22 C21 O4 C20 -5.31(18) . . . . ?
N2 C20 O4 C21 -107.34(16) . . . . ?
C23 C20 O4 C21 10.19(17) . . . . ?
C19 C20 O4 C21 137.81(16) . . . . ?
